data_2211402
loop_
_publ_author_name
'Zhang, Hua-Wei'
'Xiao, Zhu-Ping'
'Cao, Ping'
'Li, Yu-Guang'

_publ_section_title
;
 Methyl 3,5-diacetoxy-4-methoxybenzoate
;
_journal_coeditor_code GH2012
_journal_issue 12
_journal_name_full 'Acta Crystallographica Section E'
_journal_page_first o5799
_journal_page_last o5800
_journal_paper_doi 10.1107/S160053680604918X
_journal_volume 62
_journal_year 2006
_chemical_formula_iupac 'C13 H14 O7'
_chemical_formula_moiety 'C13 H14 O7'
_chemical_formula_sum 'C13 H14 O7'
_chemical_formula_weight 282.24
_chemical_name_systematic
;
Methyl 3,5-diacetoxy-4-methoxybenzoate
;
_space_group_IT_number 14
_symmetry_cell_setting monoclinic
_symmetry_space_group_name_Hall '-P 2ybc'
_symmetry_space_group_name_H-M 'P 1 21/c 1'
_atom_sites_solution_hydrogens geom
_atom_sites_solution_primary direct
_atom_sites_solution_secondary difmap
_audit_creation_method SHELXL-97
_cell_angle_alpha 90.00
_cell_angle_beta 92.57(3)
_cell_angle_gamma 90.00
_cell_formula_units_Z 8
_cell_length_a 9.0530(18)
_cell_length_b 25.769(5)
_cell_length_c 11.864(2)
_cell_measurement_reflns_used 2025
_cell_measurement_temperature 293(2)
_cell_measurement_theta_max 26.14
_cell_measurement_theta_min 2.10
_cell_volume 2764.9(9)
_computing_cell_refinement 'SAINT (Bruker, 2003)'
_computing_data_collection 'SMART (Bruker, 2003)'
_computing_data_reduction SAINT
_computing_molecular_graphics 'SHELXTL (Sheldrick, 1997b)'
_computing_publication_material SHELXL97
_computing_structure_refinement 'SHELXL97 (Sheldrick, 1997a)'
_computing_structure_solution 'SHELXS97 (Sheldrick, 1997a)'
_diffrn_ambient_temperature 293(2)
_diffrn_measured_fraction_theta_full 1.000
_diffrn_measured_fraction_theta_max 1.000
_diffrn_measurement_device_type 'Bruker APEX area-detector'
_diffrn_measurement_method '\f and \w'
_diffrn_radiation_monochromator graphite
_diffrn_radiation_source 'fine-focus sealed tube'
_diffrn_radiation_type MoK\a
_diffrn_radiation_wavelength 0.71073
_diffrn_reflns_av_R_equivalents 0.1639
_diffrn_reflns_av_sigmaI/netI 0.0936
_diffrn_reflns_limit_h_max 10
_diffrn_reflns_limit_h_min 0
_diffrn_reflns_limit_k_max 31
_diffrn_reflns_limit_k_min 0
_diffrn_reflns_limit_l_max 14
_diffrn_reflns_limit_l_min -14
_diffrn_reflns_number 5484
_diffrn_reflns_theta_full 25.50
_diffrn_reflns_theta_max 25.50
_diffrn_reflns_theta_min 1.58
_diffrn_standards_decay_% 0
_diffrn_standards_interval_count 0
_diffrn_standards_interval_time 0
_diffrn_standards_number 0
_exptl_absorpt_coefficient_mu 0.112
_exptl_absorpt_correction_T_max 0.9835
_exptl_absorpt_correction_T_min 0.9673
_exptl_absorpt_correction_type multi-scan
_exptl_absorpt_process_details '(SADABS; Sheldrick, 1996)'
_exptl_crystal_colour colorless
_exptl_crystal_density_diffrn 1.356
_exptl_crystal_density_method 'not measured'
_exptl_crystal_description prism
_exptl_crystal_F_000 1184
_exptl_crystal_size_max 0.30
_exptl_crystal_size_mid 0.20
_exptl_crystal_size_min 0.15
_refine_diff_density_max 0.273
_refine_diff_density_min -0.307
_refine_ls_extinction_method none
_refine_ls_goodness_of_fit_ref 1.054
_refine_ls_hydrogen_treatment constr
_refine_ls_matrix_type full
_refine_ls_number_parameters 369
_refine_ls_number_reflns 5146
_refine_ls_number_restraints 0
_refine_ls_restrained_S_all 1.054
_refine_ls_R_factor_all 0.1656
_refine_ls_R_factor_gt 0.0733
_refine_ls_shift/su_max 0.000
_refine_ls_shift/su_mean 0.000
_refine_ls_structure_factor_coef Fsqd
_refine_ls_weighting_details 'calc w=1/[\s^2^(Fo^2^)+(0.0788P)^2^+0.5721P] where P=(Fo^2^+2Fc^2^)/3'
_refine_ls_weighting_scheme calc
_refine_ls_wR_factor_gt 0.1561
_refine_ls_wR_factor_ref 0.2076
_reflns_number_gt 2421
_reflns_number_total 5146
_reflns_threshold_expression I>2\s(I)
_cod_data_source_file gh2012.cif
_cod_data_source_block I
_cod_depositor_comments
;
The following automatic conversions were performed:
'_exptl_absorpt_correction_type' value 'Multi-scan' changed to
'multi-scan' according to
'/home/saulius/struct/CIF-dictionaries/cif_core.dic' dictionary named
'cif_core.dic' version 2.4.1 from 2010-06-29.

Automatic conversion script
Id: cif_fix_enum 1527 2010-12-29 10:47:43Z saulius 

The following automatic conversions were performed:

'_exptl_absorpt_correction_type' value 'Multi-scan' changed to
'multi-scan' according to
/home/saulius/struct/CIF-dictionaries/cif_core.dic dictionary named
'cif_core.dic' version 2.4.1 from 2010-06-29.

Automatic conversion script
Id: cif_fix_values 1715 2011-07-08 13:25:40Z adriana 
;
_cod_original_cell_volume 2764.9(10)
_cod_original_sg_symbol_H-M 'P 21/c'
_cod_database_code 2211402
_cod_database_fobs_code 2211402

loop_
_symmetry_equiv_pos_as_xyz
'x, y, z'
'-x, y+1/2, -z+1/2'
'-x, -y, -z'
'x, -y-1/2, z-1/2'

loop_
_atom_site_type_symbol
_atom_site_label
_atom_site_fract_x
_atom_site_fract_y
_atom_site_fract_z
_atom_site_U_iso_or_equiv
_atom_site_adp_type
_atom_site_calc_flag
_atom_site_refinement_flags
_atom_site_occupancy
O O1 -0.0090(3) 0.36143(12) 0.2798(2) 0.0616(9) Uani d . 1
O O2 0.3803(4) 0.22148(13) 0.6106(3) 0.0755(10) Uani d . 1
O O3 0.2876(5) 0.16001(15) 0.4966(3) 0.0900(12) Uani d . 1
O O4 -0.0183(4) 0.36172(14) 0.6142(3) 0.0738(10) Uani d . 1
O O5 0.1419(3) 0.38594(11) 0.4855(2) 0.0553(8) Uani d . 1
O O6 -0.2028(4) 0.26101(17) 0.2565(3) 0.0901(12) Uani d . 1
O O7 0.0213(3) 0.26668(12) 0.1874(2) 0.0561(8) Uani d . 1
O O8 0.4689(4) 0.52058(14) 0.3311(3) 0.0818(11) Uani d . 1
O O9 0.8467(4) 0.49233(16) -0.1034(3) 0.0927(12) Uani d . 1
O O10 0.8619(4) 0.41409(15) -0.0240(3) 0.0757(10) Uani d . 1
O O11 0.5758(4) 0.41714(12) 0.3166(3) 0.0691(9) Uani d . 1
O O12 0.7807(4) 0.43833(15) 0.4177(3) 0.0812(11) Uani d . 1
O O13 0.4966(3) 0.58549(13) 0.1519(3) 0.0683(9) Uani d . 1
O O14 0.6618(4) 0.62135(13) 0.2725(3) 0.0837(11) Uani d . 1
C C1 0.0733(5) 0.32573(17) 0.3384(3) 0.0469(10) Uani d . 1
C C2 0.1443(5) 0.33548(16) 0.4432(3) 0.0466(11) Uani d . 1
C C3 0.2204(5) 0.29716(17) 0.5013(3) 0.0505(11) Uani d . 1
H H3 0.2683 0.3046 0.5704 0.061 Uiso calc R 1
C C4 0.2263(5) 0.24775(17) 0.4579(4) 0.0502(11) Uani d . 1
C C5 0.1556(4) 0.23694(17) 0.3525(3) 0.0516(11) Uani d . 1
H H5 0.1586 0.2037 0.3220 0.062 Uiso calc R 1
C C6 0.0829(4) 0.27579(18) 0.2961(3) 0.0481(11) Uani d . 1
C C7 0.2997(5) 0.2046(2) 0.5208(4) 0.0575(12) Uani d . 1
C C8 0.0671(6) 0.4054(2) 0.2387(4) 0.0818(16) Uani d . 1
H H8A 0.1309 0.4194 0.2980 0.123 Uiso calc R 1
H H8B -0.0033 0.4312 0.2137 0.123 Uiso calc R 1
H H8C 0.1251 0.3951 0.1767 0.123 Uiso calc R 1
C C9 0.0566(5) 0.39462(19) 0.5763(4) 0.0556(12) Uani d . 1
C C10 0.0735(5) 0.44868(18) 0.6159(4) 0.0665(14) Uani d . 1
H H10A -0.0097 0.4580 0.6591 0.100 Uiso calc R 1
H H10B 0.0786 0.4714 0.5522 0.100 Uiso calc R 1
H H10C 0.1626 0.4518 0.6624 0.100 Uiso calc R 1
C C11 -0.1268(6) 0.26246(19) 0.1774(4) 0.0597(12) Uani d . 1
C C12 -0.1771(6) 0.2610(2) 0.0561(4) 0.0826(17) Uani d . 1
H H12A -0.2813 0.2541 0.0500 0.124 Uiso calc R 1
H H12B -0.1248 0.2342 0.0183 0.124 Uiso calc R 1
H H12C -0.1574 0.2939 0.0217 0.124 Uiso calc R 1
C C13 0.4499(6) 0.1816(2) 0.6811(5) 0.0917(18) Uani d . 1
H H13A 0.3754 0.1627 0.7188 0.138 Uiso calc R 1
H H13B 0.5165 0.1975 0.7361 0.138 Uiso calc R 1
H H13C 0.5039 0.1584 0.6351 0.138 Uiso calc R 1
C C14 0.5471(5) 0.50390(19) 0.2421(4) 0.0570(12) Uani d . 1
C C15 0.5724(5) 0.53867(19) 0.1554(4) 0.0554(12) Uani d . 1
C C16 0.6586(5) 0.52527(19) 0.0681(4) 0.0555(12) Uani d . 1
H H16 0.6747 0.5491 0.0110 0.067 Uiso calc R 1
C C17 0.7218(5) 0.47634(18) 0.0643(3) 0.0521(11) Uani d . 1
C C18 0.6930(5) 0.44094(18) 0.1483(4) 0.0543(11) Uani d . 1
H H18 0.7316 0.4075 0.1451 0.065 Uiso calc R 1
C C19 0.6082(5) 0.45478(18) 0.2359(3) 0.0526(11) Uani d . 1
C C20 0.8154(5) 0.4627(2) -0.0300(4) 0.0620(13) Uani d . 1
C C21 0.3409(6) 0.4948(3) 0.3568(5) 0.108(2) Uani d . 1
H H21A 0.3395 0.4612 0.3220 0.162 Uiso calc R 1
H H21B 0.2567 0.5145 0.3293 0.162 Uiso calc R 1
H H21C 0.3375 0.4909 0.4372 0.162 Uiso calc R 1
C C22 0.5510(6) 0.6252(2) 0.2171(4) 0.0636(13) Uani d . 1
C C23 0.4531(6) 0.6710(2) 0.2071(5) 0.0883(17) Uani d . 1
H H23A 0.3668 0.6652 0.2495 0.132 Uiso calc R 1
H H23B 0.4240 0.6765 0.1292 0.132 Uiso calc R 1
H H23C 0.5049 0.7010 0.2360 0.132 Uiso calc R 1
C C24 0.6749(6) 0.4123(2) 0.4062(4) 0.0627(13) Uani d . 1
C C25 0.6228(7) 0.3704(2) 0.4825(5) 0.108(2) Uani d . 1
H H25A 0.6189 0.3380 0.4426 0.162 Uiso calc R 1
H H25B 0.5260 0.3789 0.5068 0.162 Uiso calc R 1
H H25C 0.6901 0.3675 0.5471 0.162 Uiso calc R 1
C C26 0.9566(7) 0.3966(3) -0.1115(5) 0.114(2) Uani d . 1
H H26A 0.9011 0.3955 -0.1823 0.171 Uiso calc R 1
H H26B 0.9936 0.3626 -0.0932 0.171 Uiso calc R 1
H H26C 1.0380 0.4202 -0.1171 0.171 Uiso calc R 1

loop_
_atom_site_aniso_label
_atom_site_aniso_U_11
_atom_site_aniso_U_22
_atom_site_aniso_U_33
_atom_site_aniso_U_12
_atom_site_aniso_U_13
_atom_site_aniso_U_23
O1 0.069(2) 0.058(2) 0.0569(19) -0.0002(17) -0.0145(16) 0.0125(16)
O2 0.081(2) 0.064(2) 0.078(2) 0.0072(18) -0.025(2) 0.0105(19)
O3 0.138(3) 0.054(2) 0.076(2) 0.018(2) -0.014(2) 0.001(2)
O4 0.094(3) 0.060(2) 0.069(2) -0.008(2) 0.022(2) -0.0049(18)
O5 0.077(2) 0.0460(19) 0.0426(17) -0.0048(15) 0.0000(15) -0.0019(14)
O6 0.066(2) 0.141(4) 0.064(2) -0.030(2) 0.0055(19) 0.001(2)
O7 0.060(2) 0.074(2) 0.0335(16) -0.0065(16) -0.0004(14) -0.0118(14)
O8 0.080(2) 0.096(3) 0.072(2) -0.022(2) 0.026(2) -0.032(2)
O9 0.125(3) 0.093(3) 0.062(2) -0.003(2) 0.026(2) 0.019(2)
O10 0.093(3) 0.079(3) 0.056(2) 0.018(2) 0.0205(18) -0.0005(18)
O11 0.085(2) 0.067(2) 0.055(2) -0.0207(18) 0.0066(18) 0.0023(17)
O12 0.097(3) 0.083(3) 0.062(2) -0.025(2) -0.011(2) 0.0055(19)
O13 0.068(2) 0.061(2) 0.074(2) 0.0069(18) -0.0195(17) -0.0085(18)
O14 0.100(3) 0.066(2) 0.081(3) 0.006(2) -0.035(2) -0.0123(19)
C1 0.050(3) 0.051(3) 0.040(2) -0.004(2) 0.002(2) 0.003(2)
C2 0.057(3) 0.047(3) 0.036(2) -0.002(2) 0.002(2) -0.003(2)
C3 0.057(3) 0.056(3) 0.039(2) -0.002(2) -0.001(2) 0.003(2)
C4 0.052(3) 0.051(3) 0.048(3) 0.000(2) 0.003(2) 0.000(2)
C5 0.056(3) 0.048(3) 0.052(3) -0.001(2) 0.008(2) -0.007(2)
C6 0.051(3) 0.059(3) 0.034(2) -0.001(2) 0.0017(19) -0.004(2)
C7 0.065(3) 0.053(3) 0.055(3) 0.005(3) 0.007(2) 0.006(3)
C8 0.090(4) 0.078(4) 0.076(4) -0.014(3) -0.004(3) 0.029(3)
C9 0.070(3) 0.054(3) 0.042(3) 0.000(3) -0.008(2) -0.001(2)
C10 0.090(4) 0.054(3) 0.054(3) 0.009(3) -0.013(3) -0.007(2)
C11 0.056(3) 0.069(3) 0.054(3) -0.010(3) -0.003(2) -0.002(2)
C12 0.093(4) 0.099(4) 0.054(3) -0.004(3) -0.018(3) -0.007(3)
C13 0.090(4) 0.083(4) 0.099(4) 0.019(3) -0.027(3) 0.030(3)
C14 0.058(3) 0.064(3) 0.048(3) -0.015(3) 0.002(2) -0.016(2)
C15 0.057(3) 0.052(3) 0.056(3) -0.002(2) -0.013(2) -0.008(2)
C16 0.058(3) 0.062(3) 0.045(3) -0.004(2) -0.011(2) 0.004(2)
C17 0.055(3) 0.059(3) 0.042(2) -0.002(2) -0.002(2) 0.004(2)
C18 0.062(3) 0.049(3) 0.051(3) -0.004(2) -0.001(2) -0.005(2)
C19 0.070(3) 0.048(3) 0.040(2) -0.008(2) 0.004(2) 0.003(2)
C20 0.070(3) 0.073(4) 0.042(3) -0.001(3) -0.002(2) 0.005(3)
C21 0.079(4) 0.150(6) 0.096(5) -0.025(4) 0.034(4) -0.031(4)
C22 0.074(4) 0.061(3) 0.055(3) 0.005(3) -0.005(3) 0.004(3)
C23 0.110(5) 0.068(4) 0.086(4) 0.023(3) 0.002(3) -0.003(3)
C24 0.084(4) 0.059(3) 0.044(3) -0.007(3) 0.002(3) -0.005(2)
C25 0.132(5) 0.107(5) 0.084(4) -0.031(4) -0.006(4) 0.048(4)
C26 0.140(6) 0.109(5) 0.097(5) 0.031(4) 0.061(4) 0.002(4)

loop_
_atom_type_symbol
_atom_type_description
_atom_type_scat_dispersion_real
_atom_type_scat_dispersion_imag
_atom_type_scat_source
C C 0.0033 0.0016 'International Tables Vol C Tables 4.2.6.8 and 6.1.1.4'
H H 0.0000 0.0000 'International Tables Vol C Tables 4.2.6.8 and 6.1.1.4'
O O 0.0106 0.0060 'International Tables Vol C Tables 4.2.6.8 and 6.1.1.4'

loop_
_geom_angle_atom_site_label_1
_geom_angle_atom_site_label_2
_geom_angle_atom_site_label_3
_geom_angle
C1 O1 C8 116.9(4)
C7 O2 C13 115.9(4)
C9 O5 C2 116.9(3)
C11 O7 C6 116.7(3)
C14 O8 C21 119.2(4)
C20 O10 C26 116.9(4)
C24 O11 C19 116.4(4)
C22 O13 C15 118.1(4)
O1 C1 C6 119.1(4)
O1 C1 C2 123.7(4)
C6 C1 C2 117.1(4)
C3 C2 O5 120.4(4)
C3 C2 C1 121.2(4)
O5 C2 C1 118.3(4)
C2 C3 C4 120.4(4)
C2 C3 H3 119.8
C4 C3 H3 119.8
C3 C4 C5 119.5(4)
C3 C4 C7 122.1(4)
C5 C4 C7 118.4(4)
C6 C5 C4 118.9(4)
C6 C5 H5 120.5
C4 C5 H5 120.5
C5 C6 C1 122.9(4)
C5 C6 O7 119.6(4)
C1 C6 O7 117.4(4)
O3 C7 O2 123.3(4)
O3 C7 C4 124.7(5)
O2 C7 C4 112.0(4)
O1 C8 H8A 109.5
O1 C8 H8B 109.5
H8A C8 H8B 109.5
O1 C8 H8C 109.5
H8A C8 H8C 109.5
H8B C8 H8C 109.5
O4 C9 O5 122.2(4)
O4 C9 C10 127.3(5)
O5 C9 C10 110.5(4)
C9 C10 H10A 109.5
C9 C10 H10B 109.5
H10A C10 H10B 109.5
C9 C10 H10C 109.5
H10A C10 H10C 109.5
H10B C10 H10C 109.5
O6 C11 O7 122.9(4)
O6 C11 C12 126.8(5)
O7 C11 C12 110.3(4)
C11 C12 H12A 109.5
C11 C12 H12B 109.5
H12A C12 H12B 109.5
C11 C12 H12C 109.5
H12A C12 H12C 109.5
H12B C12 H12C 109.5
O2 C13 H13A 109.5
O2 C13 H13B 109.5
H13A C13 H13B 109.5
O2 C13 H13C 109.5
H13A C13 H13C 109.5
H13B C13 H13C 109.5
O8 C14 C19 123.4(4)
O8 C14 C15 118.5(5)
C19 C14 C15 118.0(4)
C16 C15 O13 119.7(4)
C16 C15 C14 121.1(5)
O13 C15 C14 118.9(4)
C15 C16 C17 120.3(4)
C15 C16 H16 119.9
C17 C16 H16 119.9
C18 C17 C16 119.0(4)
C18 C17 C20 121.5(4)
C16 C17 C20 119.5(4)
C19 C18 C17 120.4(4)
C19 C18 H18 119.8
C17 C18 H18 119.8
C18 C19 C14 121.2(4)
C18 C19 O11 118.7(4)
C14 C19 O11 120.0(4)
O9 C20 O10 123.8(5)
O9 C20 C17 124.1(5)
O10 C20 C17 112.1(4)
O8 C21 H21A 109.5
O8 C21 H21B 109.5
H21A C21 H21B 109.5
O8 C21 H21C 109.5
H21A C21 H21C 109.5
H21B C21 H21C 109.5
O14 C22 O13 122.1(5)
O14 C22 C23 127.2(5)
O13 C22 C23 110.8(5)
C22 C23 H23A 109.5
C22 C23 H23B 109.5
H23A C23 H23B 109.5
C22 C23 H23C 109.5
H23A C23 H23C 109.5
H23B C23 H23C 109.5
O12 C24 O11 122.8(5)
O12 C24 C25 128.3(5)
O11 C24 C25 108.9(5)
C24 C25 H25A 109.5
C24 C25 H25B 109.5
H25A C25 H25B 109.5
C24 C25 H25C 109.5
H25A C25 H25C 109.5
H25B C25 H25C 109.5
O10 C26 H26A 109.5
O10 C26 H26B 109.5
H26A C26 H26B 109.5
O10 C26 H26C 109.5
H26A C26 H26C 109.5
H26B C26 H26C 109.5

loop_
_geom_bond_atom_site_label_1
_geom_bond_atom_site_label_2
_geom_bond_distance
O1 C1 1.356(5)
O1 C8 1.423(5)
O2 C7 1.337(5)
O2 C13 1.450(5)
O3 C7 1.188(5)
O4 C9 1.187(5)
O5 C9 1.371(5)
O5 C2 1.394(5)
O6 C11 1.189(5)
O7 C11 1.345(5)
O7 C6 1.401(5)
O8 C14 1.366(5)
O8 C21 1.382(6)
O9 C20 1.201(5)
O10 C20 1.323(6)
O10 C26 1.448(6)
O11 C24 1.366(6)
O11 C19 1.403(5)
O12 C24 1.173(5)
O13 C22 1.361(6)
O13 C15 1.388(5)
O14 C22 1.178(5)
C1 C6 1.386(6)
C1 C2 1.397(5)
C2 C3 1.372(6)
C3 C4 1.375(6)
C3 H3 0.9300
C4 C5 1.407(6)
C4 C7 1.480(6)
C5 C6 1.358(6)
C5 H5 0.9300
C8 H8A 0.9600
C8 H8B 0.9600
C8 H8C 0.9600
C9 C10 1.476(6)
C10 H10A 0.9600
C10 H10B 0.9600
C10 H10C 0.9600
C11 C12 1.491(6)
C12 H12A 0.9600
C12 H12B 0.9600
C12 H12C 0.9600
C13 H13A 0.9600
C13 H13B 0.9600
C13 H13C 0.9600
C14 C19 1.385(6)
C14 C15 1.391(6)
C15 C16 1.369(6)
C16 C17 1.386(6)
C16 H16 0.9300
C17 C18 1.384(6)
C17 C20 1.476(6)
C18 C19 1.367(6)
C18 H18 0.9300
C21 H21A 0.9600
C21 H21B 0.9600
C21 H21C 0.9600
C22 C23 1.477(7)
C23 H23A 0.9600
C23 H23B 0.9600
C23 H23C 0.9600
C24 C25 1.498(7)
C25 H25A 0.9600
C25 H25B 0.9600
C25 H25C 0.9600
C26 H26A 0.9600
C26 H26B 0.9600
C26 H26C 0.9600

loop_
_geom_torsion_atom_site_label_1
_geom_torsion_atom_site_label_2
_geom_torsion_atom_site_label_3
_geom_torsion_atom_site_label_4
_geom_torsion
C8 O1 C1 C6 -117.2(5)
C8 O1 C1 C2 66.2(6)
C9 O5 C2 C3 -73.6(5)
C9 O5 C2 C1 109.4(4)
O1 C1 C2 C3 176.9(4)
C6 C1 C2 C3 0.2(6)
O1 C1 C2 O5 -6.1(6)
C6 C1 C2 O5 177.2(4)
O5 C2 C3 C4 -178.1(4)
C1 C2 C3 C4 -1.1(6)
C2 C3 C4 C5 1.0(6)
C2 C3 C4 C7 -176.3(4)
C3 C4 C5 C6 0.0(6)
C7 C4 C5 C6 177.4(4)
C4 C5 C6 C1 -0.9(6)
C4 C5 C6 O7 175.3(4)
O1 C1 C6 C5 -176.0(4)
C2 C1 C6 C5 0.8(6)
O1 C1 C6 O7 7.7(6)
C2 C1 C6 O7 -175.4(4)
C11 O7 C6 C5 106.6(5)
C11 O7 C6 C1 -77.0(5)
C13 O2 C7 O3 -2.2(7)
C13 O2 C7 C4 176.7(4)
C3 C4 C7 O3 167.0(5)
C5 C4 C7 O3 -10.3(7)
C3 C4 C7 O2 -11.9(6)
C5 C4 C7 O2 170.8(4)
C2 O5 C9 O4 -3.8(6)
C2 O5 C9 C10 176.1(3)
C6 O7 C11 O6 -7.6(7)
C6 O7 C11 C12 171.3(4)
C21 O8 C14 C19 -60.9(6)
C21 O8 C14 C15 122.1(5)
C22 O13 C15 C16 -103.8(5)
C22 O13 C15 C14 82.9(5)
O8 C14 C15 C16 175.4(4)
C19 C14 C15 C16 -1.8(6)
O8 C14 C15 O13 -11.3(6)
C19 C14 C15 O13 171.5(4)
O13 C15 C16 C17 -172.9(4)
C14 C15 C16 C17 0.3(6)
C15 C16 C17 C18 1.9(6)
C15 C16 C17 C20 -179.5(4)
C16 C17 C18 C19 -2.6(6)
C20 C17 C18 C19 178.8(4)
C17 C18 C19 C14 1.1(6)
C17 C18 C19 O11 177.1(4)
O8 C14 C19 C18 -176.0(4)
C15 C14 C19 C18 1.1(6)
O8 C14 C19 O11 8.1(6)
C15 C14 C19 O11 -174.9(4)
C24 O11 C19 C18 88.7(5)
C24 O11 C19 C14 -95.2(5)
C26 O10 C20 O9 0.4(7)
C26 O10 C20 C17 -179.1(4)
C18 C17 C20 O9 -178.1(5)
C16 C17 C20 O9 3.3(7)
C18 C17 C20 O10 1.4(6)
C16 C17 C20 O10 -177.2(4)
C15 O13 C22 O14 2.5(7)
C15 O13 C22 C23 -177.3(4)
C19 O11 C24 O12 1.3(7)
C19 O11 C24 C25 -179.7(4)

loop_
_cod_related_entry_id
_cod_related_entry_database
_cod_related_entry_code
1 ChemSpider 9077314
